data_7110135
loop_
_publ_author_name
'Takashi Kurogi'
'Yutaka Ishida'
'Hiroyuki Kawaguchi'

_publ_section_title
;
 Synthesis of titanium and zirconium complexes supported by a
 p-terphenoxide ligand and their reactions with N2, CO2 and CS2
;
_journal_name_full Chem.Commun.
_journal_page_first 11755
_journal_paper_doi 10.1039/c3cc47284a
_journal_volume 49
_journal_year 2013
_chemical_formula_moiety 'C120 H144 O10 Zr4, 2(C7 H8), 2(C5 H12)'
_chemical_formula_sum 'C144 H184 O10 Zr4'
_chemical_formula_weight 2439.79
_chemical_name_systematic
; 
 ? 
;
_space_group_IT_number 60
_symmetry_cell_setting orthorhombic
_symmetry_space_group_name_Hall '-P 2n 2ab'
_symmetry_space_group_name_H-M 'P b c n'
_atom_sites_solution_hydrogens geom
_atom_sites_solution_primary direct
_atom_sites_solution_secondary difmap
_audit_creation_method SHELXL-97
_cell_angle_alpha 90.00
_cell_angle_beta 90.00
_cell_angle_gamma 90.00
_cell_formula_units_Z 4
_cell_length_a 31.709(6)
_cell_length_b 15.741(3)
_cell_length_c 25.572(5)
_cell_measurement_reflns_used 23515
_cell_measurement_temperature 123(2)
_cell_measurement_theta_max 27.4662
_cell_measurement_theta_min 3.0062
_cell_volume 12764(4)
_computing_cell_refinement 'CrystalClear (Rigaku Inc., 2008)'
_computing_data_collection 'CrystalClear (Rigaku Inc., 2008)'
_computing_data_reduction 'CrystalClear (Rigaku Inc., 2008)'
_computing_structure_refinement 'SHELXL-97 (Sheldrick, 1997)'
_computing_structure_solution 'SHELXS-97 (Sheldrick, 1990)'
_diffrn_ambient_temperature 123(2)
_diffrn_detector_area_resol_mean 28.5714
_diffrn_measured_fraction_theta_full 0.998
_diffrn_measured_fraction_theta_max 0.998
_diffrn_measurement_device_type 'Saturn CCD (4x4 bin mode)'
_diffrn_measurement_method dtprofit.ref
_diffrn_radiation_detector CCD
_diffrn_radiation_monochromator graphite
_diffrn_radiation_source 'fine-focus sealed tube'
_diffrn_radiation_type MoK\a
_diffrn_radiation_wavelength 0.71075
_diffrn_reflns_av_R_equivalents 0.0705
_diffrn_reflns_av_sigmaI/netI 0.0579
_diffrn_reflns_limit_h_max 25
_diffrn_reflns_limit_h_min -41
_diffrn_reflns_limit_k_max 20
_diffrn_reflns_limit_k_min -18
_diffrn_reflns_limit_l_max 33
_diffrn_reflns_limit_l_min -33
_diffrn_reflns_number 83954
_diffrn_reflns_theta_full 27.49
_diffrn_reflns_theta_max 27.49
_diffrn_reflns_theta_min 3.01
_exptl_absorpt_coefficient_mu 0.375
_exptl_absorpt_correction_T_max 0.9670
_exptl_absorpt_correction_T_min 0.9528
_exptl_absorpt_correction_type multi-scan
_exptl_absorpt_process_details 'Jacobson, R. (1998) Private communication'
_exptl_crystal_colour Brown
_exptl_crystal_density_diffrn 1.270
_exptl_crystal_density_method 'not measured'
_exptl_crystal_description Platelet
_exptl_crystal_F_000 5152
_exptl_crystal_size_max 0.13
_exptl_crystal_size_mid 0.10
_exptl_crystal_size_min 0.09
_refine_diff_density_max 1.258
_refine_diff_density_min -0.922
_refine_diff_density_rms 0.098
_refine_ls_extinction_method none
_refine_ls_goodness_of_fit_ref 1.203
_refine_ls_hydrogen_treatment mixed
_refine_ls_matrix_type full
_refine_ls_number_parameters 711
_refine_ls_number_reflns 14603
_refine_ls_number_restraints 73
_refine_ls_restrained_S_all 1.208
_refine_ls_R_factor_all 0.0999
_refine_ls_R_factor_gt 0.0845
_refine_ls_shift/su_max 0.001
_refine_ls_shift/su_mean 0.000
_refine_ls_structure_factor_coef Fsqd
_refine_ls_weighting_details 'calc w=1/[\s^2^(Fo^2^)+(0.0762P)^2^+24.9085P] where P=(Fo^2^+2Fc^2^)/3'
_refine_ls_weighting_scheme calc
_refine_ls_wR_factor_gt 0.1914
_refine_ls_wR_factor_ref 0.2015
_reflns_number_gt 12326
_reflns_number_total 14603
_reflns_threshold_expression >2sigma(I)
_cod_data_source_file c3cc47284a.txt
_cod_data_source_block {[(C6H3)(ArO)2]2[(C6H4)(ArO)2]2Zr4(H)2(thf)2}2(toluene)2(pentane)
_cod_original_cell_volume 12763(4)
_cod_original_sg_symbol_H-M Pbcn
_cod_database_code 7110135

loop_
_symmetry_equiv_pos_as_xyz
'x, y, z'
'-x+1/2, -y+1/2, z+1/2'
'x+1/2, -y+1/2, -z'
'-x, y, -z+1/2'
'-x, -y, -z'
'x-1/2, y-1/2, -z-1/2'
'-x-1/2, y-1/2, z'
'x, -y, z-1/2'

loop_
_atom_site_label
_atom_site_type_symbol
_atom_site_fract_x
_atom_site_fract_y
_atom_site_fract_z
_atom_site_U_iso_or_equiv
_atom_site_adp_type
_atom_site_occupancy
_atom_site_symmetry_multiplicity
_atom_site_calc_flag
_atom_site_refinement_flags
_atom_site_disorder_assembly
_atom_site_disorder_group
Zr1 Zr 0.070125(14) 0.75762(3) 0.330954(16) 0.03082(13) Uani 1 1 d . A .
Zr2 Zr 0.052981(13) 0.92892(3) 0.227734(15) 0.02778(12) Uani 1 1 d . . .
H1 H 0.0755(16) 0.822(3) 0.263(2) 0.045(14) Uiso 1 1 d . . .
O1 O 0.03425(10) 0.6517(2) 0.34661(12) 0.0356(7) Uani 1 1 d . . .
O2 O 0.06277(10) 1.0464(2) 0.24924(11) 0.0324(7) Uani 1 1 d . . .
O3 O 0.11850(10) 0.7389(2) 0.37989(12) 0.0367(7) Uani 1 1 d . . .
O4 O 0.08887(10) 0.9325(2) 0.16501(11) 0.0325(7) Uani 1 1 d . . .
C1 C 0.00306(14) 0.7993(3) 0.37124(15) 0.0292(9) Uani 1 1 d . . .
C2 C 0.00333(14) 0.8269(3) 0.31640(16) 0.0288(9) Uani 1 1 d . . .
H2 H -0.012(2) 0.789(4) 0.295(2) 0.069(19) Uiso 1 1 d . . .
C3 C 0.00987(14) 0.9202(3) 0.30727(15) 0.0286(9) Uani 1 1 d . . .
C4 C 0.04072(14) 0.9553(3) 0.33849(15) 0.0291(9) Uani 1 1 d . . .
C5 C 0.06248(15) 0.8959(3) 0.37348(16) 0.0322(9) Uani 1 1 d . . .
H3 H 0.0862(15) 0.918(3) 0.3943(18) 0.030(12) Uiso 1 1 d . . .
C6 C 0.03435(15) 0.8363(3) 0.40057(16) 0.0309(9) Uani 1 1 d . . .
H4 H 0.040(2) 0.823(4) 0.434(3) 0.08(2) Uiso 1 1 d . . .
C7 C -0.00165(15) 0.6468(3) 0.37568(16) 0.0341(10) Uani 1 1 d . . .
C8 C -0.01985(16) 0.5689(3) 0.39162(17) 0.0373(10) Uani 1 1 d . . .
C9 C -0.05776(16) 0.5737(3) 0.41852(18) 0.0403(11) Uani 1 1 d . . .
H5 H -0.0702 0.5222 0.4301 0.048 Uiso 1 1 calc R . .
C10 C -0.07867(16) 0.6496(3) 0.42953(18) 0.0399(11) Uani 1 1 d . . .
C11 C -0.05978(15) 0.7253(3) 0.41446(17) 0.0353(10) Uani 1 1 d . . .
H6 H -0.0732 0.7780 0.4217 0.042 Uiso 1 1 calc R . .
C12 C -0.02128(15) 0.7237(3) 0.38886(17) 0.0336(9) Uani 1 1 d . . .
C13 C 0.06057(14) 1.0920(3) 0.29447(16) 0.0305(9) Uani 1 1 d . . .
C14 C 0.05009(14) 1.0480(3) 0.34043(16) 0.0306(9) Uani 1 1 d . . .
C15 C 0.04948(15) 1.0918(3) 0.38740(17) 0.0351(10) Uani 1 1 d . . .
H7 H 0.0430 1.0623 0.4188 0.042 Uiso 1 1 calc R . .
C16 C 0.05822(17) 1.1782(3) 0.38936(18) 0.0394(11) Uani 1 1 d . . .
C17 C 0.06860(16) 1.2202(3) 0.34334(18) 0.0374(10) Uani 1 1 d . . .
H8 H 0.0746 1.2793 0.3449 0.045 Uiso 1 1 calc R . .
C18 C 0.07067(14) 1.1791(3) 0.29479(17) 0.0324(9) Uani 1 1 d . . .
C19 C 0.00135(18) 0.4843(3) 0.3785(2) 0.0433(12) Uani 1 1 d . . .
C20 C 0.0036(2) 0.4735(3) 0.3187(2) 0.0528(14) Uani 1 1 d . . .
H9 H -0.0250 0.4686 0.3045 0.079 Uiso 1 1 calc R . .
H10 H 0.0196 0.4220 0.3103 0.079 Uiso 1 1 calc R . .
H11 H 0.0176 0.5229 0.3032 0.079 Uiso 1 1 calc R . .
C21 C -0.0227(2) 0.4075(3) 0.4005(3) 0.0583(15) Uani 1 1 d . . .
H12 H -0.0238 0.4114 0.4387 0.087 Uiso 1 1 calc R . .
H13 H -0.0083 0.3551 0.3903 0.087 Uiso 1 1 calc R . .
H14 H -0.0515 0.4072 0.3865 0.087 Uiso 1 1 calc R . .
C22 C 0.04602(18) 0.4812(3) 0.4024(2) 0.0526(14) Uani 1 1 d . . .
H15 H 0.0622 0.5307 0.3906 0.079 Uiso 1 1 calc R . .
H16 H 0.0603 0.4291 0.3912 0.079 Uiso 1 1 calc R . .
H17 H 0.0439 0.4820 0.4407 0.079 Uiso 1 1 calc R . .
C23 C -0.12138(18) 0.6499(4) 0.4570(2) 0.0529(14) Uani 1 1 d . . .
H18 H -0.1390 0.6043 0.4428 0.079 Uiso 1 1 calc R . .
H19 H -0.1353 0.7047 0.4513 0.079 Uiso 1 1 calc R . .
H20 H -0.1173 0.6409 0.4946 0.079 Uiso 1 1 calc R . .
C24 C 0.08398(16) 1.2256(3) 0.24443(18) 0.0375(10) Uani 1 1 d . . .
C25 C 0.04874(17) 1.2210(3) 0.2030(2) 0.0443(12) Uani 1 1 d . . .
H21 H 0.0244 1.2542 0.2148 0.066 Uiso 1 1 calc R . .
H22 H 0.0403 1.1617 0.1979 0.066 Uiso 1 1 calc R . .
H23 H 0.0591 1.2443 0.1698 0.066 Uiso 1 1 calc R . .
C26 C 0.12441(16) 1.1839(3) 0.22187(19) 0.0426(11) Uani 1 1 d . . .
H24 H 0.1338 1.2158 0.1911 0.064 Uiso 1 1 calc R . .
H25 H 0.1183 1.1251 0.2118 0.064 Uiso 1 1 calc R . .
H26 H 0.1467 1.1845 0.2485 0.064 Uiso 1 1 calc R . .
C27 C 0.09354(18) 1.3190(3) 0.2534(2) 0.0473(12) Uani 1 1 d . . .
H27 H 0.0685 1.3472 0.2678 0.071 Uiso 1 1 calc R . .
H28 H 0.1013 1.3457 0.2201 0.071 Uiso 1 1 calc R . .
H29 H 0.1170 1.3244 0.2781 0.071 Uiso 1 1 calc R . .
C28 C 0.0571(2) 1.2250(4) 0.4411(2) 0.0555(15) Uani 1 1 d . . .
H30 H 0.0659 1.2840 0.4358 0.083 Uiso 1 1 calc R . .
H31 H 0.0763 1.1973 0.4659 0.083 Uiso 1 1 calc R . .
H32 H 0.0284 1.2238 0.4552 0.083 Uiso 1 1 calc R . .
C29 C 0.16748(15) 0.8547(3) 0.32565(17) 0.0379(10) Uani 1 1 d . . .
C30 C 0.15498(15) 0.9314(3) 0.30307(18) 0.0369(10) Uani 1 1 d . . .
H33 H 0.1485 0.9787 0.3247 0.044 Uiso 1 1 calc R . .
C31 C 0.15200(14) 0.9388(3) 0.24909(18) 0.0349(10) Uani 1 1 d . . .
H34 H 0.1437 0.9915 0.2343 0.042 Uiso 1 1 calc R . .
C32 C 0.16103(15) 0.8697(3) 0.21563(17) 0.0379(10) Uani 1 1 d . . .
C33 C 0.17433(15) 0.7950(3) 0.23857(19) 0.0402(11) Uani 1 1 d . . .
H35 H 0.1816 0.7480 0.2170 0.048 Uiso 1 1 calc R . .
C34 C 0.17730(16) 0.7870(3) 0.29249(19) 0.0423(11) Uani 1 1 d . . .
H36 H 0.1862 0.7346 0.3071 0.051 Uiso 1 1 calc R . .
C35 C 0.14839(15) 0.7794(3) 0.40816(17) 0.0366(10) Uani 1 1 d . . .
C36 C 0.15632(15) 0.7581(3) 0.46150(18) 0.0374(11) Uani 1 1 d . . .
C37 C 0.18625(15) 0.8073(3) 0.48720(17) 0.0406(11) Uani 1 1 d . . .
H37 H 0.1921 0.7947 0.5228 0.049 Uiso 1 1 calc R . .
C38 C 0.20812(16) 0.8738(3) 0.46410(19) 0.0432(11) Uani 1 1 d . . .
C39 C 0.20103(16) 0.8895(3) 0.41162(18) 0.0421(11) Uani 1 1 d . . .
H38 H 0.2163 0.9335 0.3947 0.051 Uiso 1 1 calc R . .
C40 C 0.17225(15) 0.8428(3) 0.38338(16) 0.0359(10) Uani 1 1 d . . .
C41 C 0.12334(14) 0.9195(3) 0.13439(16) 0.0321(9) Uani 1 1 d . . .
C42 C 0.15830(14) 0.8797(3) 0.15790(17) 0.0344(10) Uani 1 1 d . . .
C43 C 0.19119(16) 0.8522(3) 0.12643(19) 0.0431(11) Uani 1 1 d . . .
H39 H 0.2144 0.8234 0.1419 0.052 Uiso 1 1 calc R . .
C44 C 0.19096(16) 0.8660(4) 0.07252(19) 0.0462(12) Uani 1 1 d . . .
C45 C 0.15793(16) 0.9134(3) 0.05168(18) 0.0416(11) Uani 1 1 d . . .
H40 H 0.1587 0.9267 0.0154 0.050 Uiso 1 1 calc R . .
C46 C 0.12380(15) 0.9427(3) 0.08107(16) 0.0344(10) Uani 1 1 d . . .
C47 C 0.13454(17) 0.6820(4) 0.48761(19) 0.0465(12) Uani 1 1 d . . .
C48 C 0.08639(17) 0.6893(4) 0.4870(2) 0.0523(14) Uani 1 1 d . . .
H41 H 0.0779 0.7419 0.5046 0.078 Uiso 1 1 calc R . .
H42 H 0.0741 0.6405 0.5053 0.078 Uiso 1 1 calc R . .
H43 H 0.0764 0.6900 0.4508 0.078 Uiso 1 1 calc R . .
C49 C 0.14739(19) 0.6728(4) 0.5457(2) 0.0577(15) Uani 1 1 d . . .
H44 H 0.1781 0.6681 0.5482 0.087 Uiso 1 1 calc R . .
H45 H 0.1343 0.6217 0.5604 0.087 Uiso 1 1 calc R . .
H46 H 0.1379 0.7228 0.5652 0.087 Uiso 1 1 calc R . .
C50 C 0.1484(2) 0.6002(4) 0.4591(2) 0.0565(14) Uani 1 1 d . . .
H47 H 0.1392 0.6027 0.4225 0.085 Uiso 1 1 calc R . .
H48 H 0.1356 0.5508 0.4762 0.085 Uiso 1 1 calc R . .
H49 H 0.1792 0.5953 0.4605 0.085 Uiso 1 1 calc R . .
C51 C 0.23980(19) 0.9255(4) 0.4952(2) 0.0581(15) Uani 1 1 d . . .
H50 H 0.2515 0.9704 0.4729 0.087 Uiso 1 1 calc R . .
H51 H 0.2626 0.8884 0.5072 0.087 Uiso 1 1 calc R . .
H52 H 0.2257 0.9512 0.5254 0.087 Uiso 1 1 calc R . .
C52 C 0.09027(15) 1.0019(3) 0.05764(17) 0.0352(10) Uani 1 1 d . . .
C53 C 0.08892(19) 1.0849(3) 0.08926(19) 0.0463(12) Uani 1 1 d . . .
H53 H 0.1170 1.1108 0.0896 0.069 Uiso 1 1 calc R . .
H54 H 0.0801 1.0726 0.1252 0.069 Uiso 1 1 calc R . .
H55 H 0.0688 1.1242 0.0731 0.069 Uiso 1 1 calc R . .
C54 C 0.04639(15) 0.9605(3) 0.05806(18) 0.0381(10) Uani 1 1 d . . .
H56 H 0.0258 0.9998 0.0430 0.057 Uiso 1 1 calc R . .
H57 H 0.0384 0.9471 0.0941 0.057 Uiso 1 1 calc R . .
H58 H 0.0471 0.9081 0.0373 0.057 Uiso 1 1 calc R . .
C55 C 0.10042(17) 1.0253(3) 0.00104(17) 0.0436(12) Uani 1 1 d . . .
H59 H 0.1279 1.0538 -0.0004 0.065 Uiso 1 1 calc R . .
H60 H 0.0786 1.0635 -0.0125 0.065 Uiso 1 1 calc R . .
H61 H 0.1013 0.9736 -0.0203 0.065 Uiso 1 1 calc R . .
C56 C 0.22590(19) 0.8329(5) 0.0383(2) 0.0627(17) Uani 1 1 d . . .
H62 H 0.2414 0.8807 0.0231 0.094 Uiso 1 1 calc R . .
H63 H 0.2139 0.7980 0.0103 0.094 Uiso 1 1 calc R . .
H64 H 0.2452 0.7983 0.0594 0.094 Uiso 1 1 calc R . .
O5 O 0.09878(11) 0.6637(2) 0.27404(12) 0.0403(8) Uani 1 1 d . . .
C57 C 0.1238(5) 0.5925(8) 0.2959(5) 0.042(3) Uiso 0.54(2) 1 d P A 1
C58 C 0.1199(5) 0.5290(8) 0.2496(4) 0.056(4) Uiso 0.54(2) 1 d P A 1
C59 C 0.1137(5) 0.5738(9) 0.2008(5) 0.046(3) Uiso 0.54(2) 1 d P A 1
C60 C 0.0948(4) 0.6631(8) 0.2163(4) 0.037(3) Uiso 0.54(2) 1 d P A 1
C61 C 0.1129(5) 0.5789(8) 0.2916(5) 0.030(3) Uiso 0.46(2) 1 d P A 2
C62 C 0.1423(4) 0.5518(7) 0.2474(4) 0.038(4) Uiso 0.46(2) 1 d P A 2
C63 C 0.1237(5) 0.5897(10) 0.1984(5) 0.039(4) Uiso 0.46(2) 1 d P A 2
C64 C 0.0855(5) 0.6465(9) 0.2186(5) 0.036(3) Uiso 0.46(2) 1 d P A 2
C65 C 0.2562(6) 0.6209(12) 0.1463(8) 0.132(6) Uiso 0.708(12) 1 d PD B 1
C66 C 0.2374(3) 0.5314(7) 0.1690(4) 0.072(3) Uiso 0.708(12) 1 d PD B 1
C67 C 0.2500(4) 0.5110(9) 0.2177(5) 0.084(4) Uiso 0.708(12) 1 d PD B 1
C68 C 0.2378(4) 0.4332(7) 0.2437(4) 0.075(3) Uiso 0.708(12) 1 d PD B 1
C69 C 0.2120(3) 0.3780(6) 0.2164(4) 0.064(3) Uiso 0.708(12) 1 d PD B 1
C70 C 0.1969(4) 0.4023(8) 0.1656(5) 0.070(3) Uiso 0.708(12) 1 d PD B 1
C71 C 0.2094(3) 0.4739(8) 0.1430(4) 0.071(3) Uiso 0.708(12) 1 d PD B 1
C72 C 0.1994(11) 0.371(3) 0.1785(15) 0.103(12) Uiso 0.292(12) 1 d PD B 2
C73 C 0.2236(9) 0.470(2) 0.1814(14) 0.123(13) Uiso 0.292(12) 1 d PD B 2
C74 C 0.2189(8) 0.5178(17) 0.1372(10) 0.075(7) Uiso 0.292(12) 1 d PD B 2
C75 C 0.2372(9) 0.6055(16) 0.1395(10) 0.069(7) Uiso 0.292(12) 1 d PD B 2
C76 C 0.2585(12) 0.624(3) 0.1847(17) 0.158(19) Uiso 0.292(12) 1 d PD B 2
C77 C 0.2626(13) 0.577(3) 0.2313(17) 0.160(19) Uiso 0.292(12) 1 d PD B 2
C78 C 0.2426(11) 0.486(3) 0.2296(16) 0.125(17) Uiso 0.292(12) 1 d PD B 2
C79 C 0.1718(4) 0.3890(7) 0.3819(5) 0.123(4) Uiso 1 1 d D . .
C80 C 0.1927(6) 0.3023(11) 0.3603(7) 0.205(7) Uiso 1 1 d D . .
C81 C 0.1812(6) 0.2512(10) 0.4020(7) 0.185(6) Uiso 1 1 d D . .
C82 C 0.1947(5) 0.1544(10) 0.3839(6) 0.180(6) Uiso 1 1 d D . .
C83 C 0.2384(6) 0.1364(12) 0.3650(7) 0.205(7) Uiso 1 1 d . . .

loop_
_atom_site_aniso_label
_atom_site_aniso_U_11
_atom_site_aniso_U_22
_atom_site_aniso_U_33
_atom_site_aniso_U_23
_atom_site_aniso_U_13
_atom_site_aniso_U_12
Zr1 0.0320(3) 0.0349(2) 0.0255(2) 0.00294(16) 0.00089(16) 0.00381(17)
Zr2 0.0283(2) 0.0336(2) 0.02149(19) 0.00042(15) 0.00039(15) -0.00048(17)
O1 0.0354(18) 0.0352(16) 0.0361(16) 0.0012(13) 0.0047(13) 0.0030(14)
O2 0.0371(18) 0.0382(16) 0.0218(14) 0.0007(12) 0.0011(12) -0.0006(13)
O3 0.0348(18) 0.0450(18) 0.0303(16) 0.0046(13) 0.0003(13) 0.0033(14)
O4 0.0298(16) 0.0429(18) 0.0249(14) 0.0017(12) 0.0009(12) 0.0023(13)
C1 0.030(2) 0.033(2) 0.0241(19) 0.0023(16) 0.0052(16) 0.0045(18)
C2 0.034(2) 0.032(2) 0.0212(18) -0.0031(16) -0.0006(16) -0.0006(18)
C3 0.030(2) 0.034(2) 0.0217(18) 0.0025(16) 0.0009(16) 0.0022(17)
C4 0.027(2) 0.036(2) 0.0234(18) 0.0012(16) 0.0018(16) 0.0015(18)
C5 0.034(2) 0.037(2) 0.025(2) 0.0031(17) -0.0012(17) 0.0025(19)
C6 0.036(2) 0.033(2) 0.024(2) 0.0038(16) -0.0012(17) 0.0026(18)
C7 0.040(3) 0.038(2) 0.024(2) 0.0019(17) 0.0034(18) -0.003(2)
C8 0.046(3) 0.036(2) 0.030(2) 0.0023(18) -0.001(2) -0.001(2)
C9 0.049(3) 0.039(3) 0.033(2) 0.0057(19) 0.005(2) -0.011(2)
C10 0.043(3) 0.046(3) 0.030(2) 0.0004(19) 0.008(2) -0.008(2)
C11 0.040(3) 0.038(2) 0.028(2) -0.0019(18) 0.0028(18) -0.002(2)
C12 0.036(3) 0.036(2) 0.028(2) 0.0015(17) -0.0032(18) -0.0027(19)
C13 0.032(2) 0.035(2) 0.0240(19) -0.0017(16) -0.0012(16) 0.0006(18)
C14 0.032(2) 0.034(2) 0.0256(19) -0.0002(16) -0.0015(17) -0.0021(18)
C15 0.044(3) 0.036(2) 0.025(2) 0.0007(17) -0.0061(18) 0.001(2)
C16 0.053(3) 0.035(2) 0.030(2) -0.0056(18) -0.006(2) 0.003(2)
C17 0.049(3) 0.030(2) 0.033(2) 0.0003(18) -0.004(2) -0.003(2)
C18 0.032(2) 0.035(2) 0.030(2) 0.0016(17) -0.0022(17) 0.0007(18)
C19 0.053(3) 0.034(2) 0.043(3) 0.003(2) 0.008(2) 0.000(2)
C20 0.069(4) 0.042(3) 0.047(3) -0.008(2) 0.009(3) 0.002(3)
C21 0.066(4) 0.037(3) 0.072(4) 0.005(3) 0.009(3) 0.000(3)
C22 0.056(4) 0.041(3) 0.061(3) 0.011(2) 0.002(3) 0.006(2)
C23 0.053(3) 0.055(3) 0.051(3) -0.003(3) 0.018(3) -0.011(3)
C24 0.043(3) 0.037(2) 0.033(2) 0.0045(18) 0.005(2) -0.001(2)
C25 0.048(3) 0.046(3) 0.039(3) 0.008(2) 0.002(2) -0.001(2)
C26 0.046(3) 0.042(3) 0.040(3) 0.004(2) 0.003(2) -0.004(2)
C27 0.058(4) 0.036(3) 0.048(3) 0.004(2) 0.005(2) -0.007(2)
C28 0.090(5) 0.045(3) 0.032(3) -0.007(2) -0.003(3) -0.002(3)
C29 0.031(2) 0.053(3) 0.030(2) 0.008(2) -0.0019(18) 0.001(2)
C30 0.032(2) 0.046(3) 0.033(2) 0.0030(19) -0.0014(18) 0.000(2)
C31 0.031(2) 0.041(3) 0.032(2) 0.0037(18) -0.0004(18) 0.0013(19)
C32 0.030(2) 0.053(3) 0.031(2) 0.005(2) 0.0012(18) 0.000(2)
C33 0.034(3) 0.049(3) 0.038(2) 0.003(2) 0.0055(19) 0.005(2)
C34 0.038(3) 0.051(3) 0.038(2) 0.009(2) 0.001(2) 0.006(2)
C35 0.035(3) 0.046(3) 0.029(2) 0.0005(19) -0.0051(18) 0.009(2)
C36 0.034(3) 0.047(3) 0.030(2) 0.0095(19) 0.0041(18) 0.013(2)
C37 0.038(3) 0.057(3) 0.027(2) 0.008(2) -0.0027(19) 0.011(2)
C38 0.041(3) 0.054(3) 0.035(2) 0.000(2) -0.002(2) 0.006(2)
C39 0.037(3) 0.054(3) 0.035(2) 0.003(2) 0.000(2) 0.003(2)
C40 0.035(3) 0.049(3) 0.024(2) 0.0046(18) -0.0011(17) 0.003(2)
C41 0.032(2) 0.038(2) 0.027(2) -0.0011(17) 0.0055(17) -0.0026(18)
C42 0.032(2) 0.042(2) 0.029(2) 0.0030(18) 0.0027(17) 0.000(2)
C43 0.035(3) 0.055(3) 0.039(3) 0.004(2) 0.002(2) 0.006(2)
C44 0.039(3) 0.064(3) 0.035(2) 0.000(2) 0.008(2) 0.002(2)
C45 0.038(3) 0.059(3) 0.028(2) 0.002(2) 0.0048(19) -0.001(2)
C46 0.033(2) 0.044(3) 0.026(2) 0.0034(18) -0.0019(17) -0.005(2)
C47 0.045(3) 0.057(3) 0.037(3) 0.009(2) -0.002(2) 0.011(2)
C48 0.046(3) 0.073(4) 0.038(3) 0.018(3) -0.001(2) 0.004(3)
C49 0.051(3) 0.080(4) 0.042(3) 0.020(3) -0.003(2) 0.007(3)
C50 0.063(4) 0.049(3) 0.057(3) 0.011(3) -0.001(3) 0.008(3)
C51 0.052(4) 0.077(4) 0.045(3) -0.004(3) -0.009(3) -0.003(3)
C52 0.038(3) 0.041(2) 0.026(2) 0.0050(18) 0.0009(18) -0.005(2)
C53 0.065(4) 0.043(3) 0.031(2) 0.000(2) -0.003(2) -0.003(2)
C54 0.036(3) 0.046(3) 0.032(2) 0.005(2) -0.0009(19) -0.001(2)
C55 0.049(3) 0.057(3) 0.025(2) 0.009(2) -0.0008(19) -0.005(2)
C56 0.049(3) 0.097(5) 0.043(3) 0.009(3) 0.015(3) 0.021(3)
O5 0.049(2) 0.0409(18) 0.0314(16) 0.0016(13) 0.0046(14) 0.0119(15)

loop_
_atom_type_symbol
_atom_type_description
_atom_type_scat_dispersion_real
_atom_type_scat_dispersion_imag
_atom_type_scat_source
C C 0.0033 0.0016 'International Tables Vol C Tables 4.2.6.8 and 6.1.1.4'
H H 0.0000 0.0000 'International Tables Vol C Tables 4.2.6.8 and 6.1.1.4'
Zr Zr -2.9673 0.5597 'International Tables Vol C Tables 4.2.6.8 and 6.1.1.4'
O O 0.0106 0.0060 'International Tables Vol C Tables 4.2.6.8 and 6.1.1.4'

loop_
_geom_angle_atom_site_label_1
_geom_angle_atom_site_label_2
_geom_angle_atom_site_label_3
_geom_angle
_geom_angle_site_symmetry_1
_geom_angle_site_symmetry_3
O3 Zr1 O1 100.54(13) . .
O3 Zr1 O5 89.90(13) . .
O1 Zr1 O5 79.51(12) . .
O3 Zr1 C2 146.76(13) . .
O1 Zr1 C2 84.89(14) . .
O5 Zr1 C2 123.26(13) . .
O3 Zr1 C5 85.92(14) . .
O1 Zr1 C5 125.44(14) . .
O5 Zr1 C5 155.04(14) . .
C2 Zr1 C5 65.11(15) . .
O3 Zr1 C6 88.56(14) . .
O1 Zr1 C6 90.70(14) . .
O5 Zr1 C6 169.64(13) . .
C2 Zr1 C6 58.42(14) . .
C5 Zr1 C6 34.92(15) . .
O3 Zr1 C1 116.19(13) . .
O1 Zr1 C1 69.85(13) . .
O5 Zr1 C1 142.41(14) . .
C2 Zr1 C1 35.13(13) . .
C5 Zr1 C1 59.28(15) . .
C6 Zr1 C1 32.56(15) . .
O3 Zr1 H1 123.2(14) . .
O1 Zr1 H1 128.4(15) . .
O5 Zr1 H1 75.0(15) . .
C2 Zr1 H1 73.4(14) . .
C5 Zr1 H1 86.8(15) . .
C6 Zr1 H1 114.3(15) . .
C1 Zr1 H1 107.5(14) . .
O2 Zr2 O4 96.32(13) . .
O2 Zr2 C3 108.58(14) . 4
O4 Zr2 C3 101.25(14) . 4
O2 Zr2 C3 84.71(13) . .
O4 Zr2 C3 177.89(13) . .
C3 Zr2 C3 80.11(15) 4 .
O2 Zr2 C2 143.06(13) . 4
O4 Zr2 C2 93.45(13) . 4
C3 Zr2 C2 34.48(14) 4 4
C3 Zr2 C2 86.79(14) . 4
O2 Zr2 Zr2 93.44(9) . 4
O4 Zr2 Zr2 144.05(9) . 4
C3 Zr2 Zr2 43.03(10) 4 4
C3 Zr2 Zr2 37.49(10) . 4
C2 Zr2 Zr2 59.95(9) 4 4
O2 Zr2 H1 127.0(15) . .
O4 Zr2 H1 100.4(15) . .
C3 Zr2 H1 116.6(14) 4 .
C3 Zr2 H1 77.5(15) . .
C2 Zr2 H1 85.6(14) 4 .
Zr2 Zr2 H1 101.0(14) 4 .
C7 O1 Zr1 127.9(3) . .
C13 O2 Zr2 136.8(3) . .
C35 O3 Zr1 143.4(3) . .
C41 O4 Zr2 158.4(3) . .
C6 C1 C2 113.1(4) . .
C6 C1 C12 123.3(4) . .
C2 C1 C12 121.9(4) . .
C6 C1 Zr1 73.5(3) . .
C2 C1 Zr1 70.9(2) . .
C12 C1 Zr1 111.3(3) . .
C1 C2 C3 116.0(3) . .
C1 C2 Zr1 74.0(2) . .
C3 C2 Zr1 110.2(3) . .
C1 C2 Zr2 125.6(3) . 4
C3 C2 Zr2 55.6(2) . 4
Zr1 C2 Zr2 158.51(19) . 4
C1 C2 H2 111(4) . .
C3 C2 H2 127(4) . .
Zr1 C2 H2 105(4) . .
Zr2 C2 H2 78(4) 4 .
C4 C3 C2 113.5(4) . .
C4 C3 Zr2 149.1(3) . 4
C2 C3 Zr2 89.9(3) . 4
C4 C3 Zr2 93.6(3) . .
C2 C3 Zr2 105.1(3) . .
Zr2 C3 Zr2 99.49(15) 4 .
C3 C4 C5 115.6(4) . .
C3 C4 C14 123.5(4) . .
C5 C4 C14 120.7(4) . .
C4 C5 C6 114.2(4) . .
C4 C5 Zr1 110.0(3) . .
C6 C5 Zr1 72.6(3) . .
C4 C5 H3 118(3) . .
C6 C5 H3 116(3) . .
Zr1 C5 H3 118(3) . .
C1 C6 C5 116.9(4) . .
C1 C6 Zr1 73.9(2) . .
C5 C6 Zr1 72.4(2) . .
C1 C6 H4 124(4) . .
C5 C6 H4 119(4) . .
Zr1 C6 H4 119(4) . .
O1 C7 C12 116.9(4) . .
O1 C7 C8 123.2(4) . .
C12 C7 C8 119.8(4) . .
C9 C8 C7 116.7(4) . .
C9 C8 C19 122.5(4) . .
C7 C8 C19 120.8(4) . .
C8 C9 C10 124.0(4) . .
C8 C9 H5 118.0 . .
C10 C9 H5 118.0 . .
C11 C10 C9 118.3(4) . .
C11 C10 C23 120.5(5) . .
C9 C10 C23 121.2(4) . .
C12 C11 C10 119.7(4) . .
C12 C11 H6 120.2 . .
C10 C11 H6 120.2 . .
C11 C12 C7 121.4(4) . .
C11 C12 C1 125.8(4) . .
C7 C12 C1 112.8(4) . .
O2 C13 C14 117.6(4) . .
O2 C13 C18 120.4(4) . .
C14 C13 C18 121.9(4) . .
C15 C14 C13 118.9(4) . .
C15 C14 C4 120.9(4) . .
C13 C14 C4 120.1(4) . .
C14 C15 C16 121.1(4) . .
C14 C15 H7 119.5 . .
C16 C15 H7 119.5 . .
C15 C16 C17 118.9(4) . .
C15 C16 C28 120.2(4) . .
C17 C16 C28 120.9(4) . .
C16 C17 C18 122.8(4) . .
C16 C17 H8 118.6 . .
C18 C17 H8 118.6 . .
C17 C18 C13 116.3(4) . .
C17 C18 C24 122.3(4) . .
C13 C18 C24 121.3(4) . .
C8 C19 C21 112.7(4) . .
C8 C19 C20 109.6(4) . .
C21 C19 C20 107.4(5) . .
C8 C19 C22 110.1(4) . .
C21 C19 C22 106.6(4) . .
C20 C19 C22 110.4(5) . .
C19 C20 H9 109.5 . .
C19 C20 H10 109.5 . .
H9 C20 H10 109.5 . .
C19 C20 H11 109.5 . .
H9 C20 H11 109.5 . .
H10 C20 H11 109.5 . .
C19 C21 H12 109.5 . .
C19 C21 H13 109.5 . .
H12 C21 H13 109.5 . .
C19 C21 H14 109.5 . .
H12 C21 H14 109.5 . .
H13 C21 H14 109.5 . .
C19 C22 H15 109.5 . .
C19 C22 H16 109.5 . .
H15 C22 H16 109.5 . .
C19 C22 H17 109.5 . .
H15 C22 H17 109.5 . .
H16 C22 H17 109.5 . .
C10 C23 H18 109.5 . .
C10 C23 H19 109.5 . .
H18 C23 H19 109.5 . .
C10 C23 H20 109.5 . .
H18 C23 H20 109.5 . .
H19 C23 H20 109.5 . .
C27 C24 C18 112.8(4) . .
C27 C24 C25 107.1(4) . .
C18 C24 C25 110.8(4) . .
C27 C24 C26 107.5(4) . .
C18 C24 C26 109.7(4) . .
C25 C24 C26 108.9(4) . .
C24 C25 H21 109.5 . .
C24 C25 H22 109.5 . .
H21 C25 H22 109.5 . .
C24 C25 H23 109.5 . .
H21 C25 H23 109.5 . .
H22 C25 H23 109.5 . .
C24 C26 H24 109.5 . .
C24 C26 H25 109.5 . .
H24 C26 H25 109.5 . .
C24 C26 H26 109.5 . .
H24 C26 H26 109.5 . .
H25 C26 H26 109.5 . .
C24 C27 H27 109.5 . .
C24 C27 H28 109.5 . .
H27 C27 H28 109.5 . .
C24 C27 H29 109.5 . .
H27 C27 H29 109.5 . .
H28 C27 H29 109.5 . .
C16 C28 H30 109.5 . .
C16 C28 H31 109.5 . .
H30 C28 H31 109.5 . .
C16 C28 H32 109.5 . .
H30 C28 H32 109.5 . .
H31 C28 H32 109.5 . .
C30 C29 C34 118.2(4) . .
C30 C29 C40 123.1(5) . .
C34 C29 C40 118.7(4) . .
C31 C30 C29 120.2(5) . .
C31 C30 H33 119.9 . .
C29 C30 H33 119.9 . .
C30 C31 C32 121.6(4) . .
C30 C31 H34 119.2 . .
C32 C31 H34 119.2 . .
C33 C32 C31 117.4(4) . .
C33 C32 C42 122.0(5) . .
C31 C32 C42 120.5(4) . .
C32 C33 C34 121.3(5) . .
C32 C33 H35 119.4 . .
C34 C33 H35 119.4 . .
C33 C34 C29 121.3(5) . .
C33 C34 H36 119.4 . .
C29 C34 H36 119.4 . .
O3 C35 C40 118.1(4) . .
O3 C35 C36 121.7(4) . .
C40 C35 C36 120.2(4) . .
C37 C36 C35 116.2(4) . .
C37 C36 C47 122.4(4) . .
C35 C36 C47 121.3(5) . .
C38 C37 C36 124.1(4) . .
C38 C37 H37 118.0 . .
C36 C37 H37 118.0 . .
C39 C38 C37 117.8(5) . .
C39 C38 C51 121.3(5) . .
C37 C38 C51 120.8(5) . .
C40 C39 C38 121.4(5) . .
C40 C39 H38 119.3 . .
C38 C39 H38 119.3 . .
C39 C40 C35 120.0(4) . .
C39 C40 C29 121.2(4) . .
C35 C40 C29 118.7(4) . .
O4 C41 C42 117.0(4) . .
O4 C41 C46 121.7(4) . .
C42 C41 C46 121.3(4) . .
C43 C42 C41 118.9(4) . .
C43 C42 C32 120.0(4) . .
C41 C42 C32 121.1(4) . .
C42 C43 C44 121.4(5) . .
C42 C43 H39 119.3 . .
C44 C43 H39 119.3 . .
C45 C44 C43 117.7(4) . .
C45 C44 C56 121.2(5) . .
C43 C44 C56 121.1(5) . .
C44 C45 C46 123.6(4) . .
C44 C45 H40 118.2 . .
C46 C45 H40 118.2 . .
C45 C46 C41 116.3(4) . .
C45 C46 C52 121.8(4) . .
C41 C46 C52 121.8(4) . .
C48 C47 C36 112.7(4) . .
C48 C47 C50 110.0(5) . .
C36 C47 C50 108.5(4) . .
C48 C47 C49 106.2(4) . .
C36 C47 C49 111.8(5) . .
C50 C47 C49 107.5(5) . .
C47 C48 H41 109.5 . .
C47 C48 H42 109.5 . .
H41 C48 H42 109.5 . .
C47 C48 H43 109.5 . .
H41 C48 H43 109.5 . .
H42 C48 H43 109.5 . .
C47 C49 H44 109.5 . .
C47 C49 H45 109.5 . .
H44 C49 H45 109.5 . .
C47 C49 H46 109.5 . .
H44 C49 H46 109.5 . .
H45 C49 H46 109.5 . .
C47 C50 H47 109.5 . .
C47 C50 H48 109.5 . .
H47 C50 H48 109.5 . .
C47 C50 H49 109.5 . .
H47 C50 H49 109.5 . .
H48 C50 H49 109.5 . .
C38 C51 H50 109.5 . .
C38 C51 H51 109.5 . .
H50 C51 H51 109.5 . .
C38 C51 H52 109.5 . .
H50 C51 H52 109.5 . .
H51 C51 H52 109.5 . .
C55 C52 C46 111.7(4) . .
C55 C52 C53 107.4(4) . .
C46 C52 C53 109.3(4) . .
C55 C52 C54 107.4(4) . .
C46 C52 C54 111.5(4) . .
C53 C52 C54 109.4(4) . .
C52 C53 H53 109.5 . .
C52 C53 H54 109.5 . .
H53 C53 H54 109.5 . .
C52 C53 H55 109.5 . .
H53 C53 H55 109.5 . .
H54 C53 H55 109.5 . .
C52 C54 H56 109.5 . .
C52 C54 H57 109.5 . .
H56 C54 H57 109.5 . .
C52 C54 H58 109.5 . .
H56 C54 H58 109.5 . .
H57 C54 H58 109.5 . .
C52 C55 H59 109.5 . .
C52 C55 H60 109.5 . .
H59 C55 H60 109.5 . .
C52 C55 H61 109.5 . .
H59 C55 H61 109.5 . .
H60 C55 H61 109.5 . .
C44 C56 H62 109.5 . .
C44 C56 H63 109.5 . .
H62 C56 H63 109.5 . .
C44 C56 H64 109.5 . .
H62 C56 H64 109.5 . .
H63 C56 H64 109.5 . .
C61 O5 C60 108.8(7) . .
C60 O5 C57 114.6(7) . .
C61 O5 C64 102.0(8) . .
C57 O5 C64 111.6(8) . .
C61 O5 Zr1 121.1(5) . .
C60 O5 Zr1 127.7(5) . .
C57 O5 Zr1 117.8(5) . .
C64 O5 Zr1 127.7(5) . .
O5 C57 C58 99.0(9) . .
C59 C58 C57 110.8(10) . .
C58 C59 C60 105.6(10) . .
O5 C60 C59 102.9(8) . .
O5 C61 C62 102.3(8) . .
C63 C62 C61 105.4(10) . .
C62 C63 C64 104.4(10) . .
O5 C64 C63 101.3(10) . .
C67 C66 C71 117.6(11) . .
C67 C66 C65 115.2(12) . .
C71 C66 C65 127.2(12) . .
C66 C67 C68 123.2(12) . .
C69 C68 C67 117.4(10) . .
C68 C69 C70 119.1(10) . .
C71 C70 C69 121.3(11) . .
C70 C71 C66 121.3(11) . .
C74 C73 C78 132(3) . .
C74 C73 C72 114(3) . .
C78 C73 C72 113(3) . .
C73 C74 C75 116(3) . .
C76 C75 C74 115(2) . .
C75 C76 C77 130(3) . .
C76 C77 C78 115(3) . .
C73 C78 C77 111(3) . .
C81 C80 C79 96.9(13) . .
C80 C81 C82 104.6(14) . .
C83 C82 C81 120.4(15) . .

loop_
_geom_bond_atom_site_label_1
_geom_bond_atom_site_label_2
_geom_bond_distance
_geom_bond_site_symmetry_2
Zr1 O3 2.001(3) .
Zr1 O1 2.058(3) .
Zr1 O5 2.265(3) .
Zr1 C2 2.411(4) .
Zr1 C5 2.445(5) .
Zr1 C6 2.447(4) .
Zr1 C1 2.452(4) .
Zr1 H1 2.02(5) .
Zr2 O2 1.954(3) .
Zr2 O4 1.967(3) .
Zr2 C3 2.189(4) 4
Zr2 C3 2.454(4) .
Zr2 C2 2.654(4) 4
Zr2 Zr2 3.5477(10) 4
Zr2 H1 2.03(5) .
O1 C7 1.362(5) .
O2 C13 1.363(5) .
O3 C35 1.351(6) .
O4 C41 1.360(5) .
C1 C6 1.374(6) .
C1 C2 1.468(5) .
C1 C12 1.488(6) .
C2 C3 1.502(6) .
C2 Zr2 2.654(4) 4
C2 H2 0.95(7) .
C3 C4 1.378(6) .
C3 Zr2 2.189(4) 4
C4 C5 1.467(6) .
C4 C14 1.491(6) .
C5 C6 1.468(6) .
C5 H3 0.98(5) .
C6 H4 0.89(7) .
C7 C12 1.403(6) .
C7 C8 1.414(6) .
C8 C9 1.387(7) .
C8 C19 1.529(7) .
C9 C10 1.394(7) .
C9 H5 0.9500 .
C10 C11 1.389(7) .
C10 C23 1.526(7) .
C11 C12 1.385(6) .
C11 H6 0.9500 .
C13 C14 1.404(6) .
C13 C18 1.409(6) .
C14 C15 1.385(6) .
C15 C16 1.388(6) .
C15 H7 0.9500 .
C16 C17 1.389(7) .
C16 C28 1.516(6) .
C17 C18 1.401(6) .
C17 H8 0.9500 .
C18 C24 1.540(6) .
C19 C21 1.536(7) .
C19 C20 1.540(7) .
C19 C22 1.544(8) .
C20 H9 0.9800 .
C20 H10 0.9800 .
C20 H11 0.9800 .
C21 H12 0.9800 .
C21 H13 0.9800 .
C21 H14 0.9800 .
C22 H15 0.9800 .
C22 H16 0.9800 .
C22 H17 0.9800 .
C23 H18 0.9800 .
C23 H19 0.9800 .
C23 H20 0.9800 .
C24 C27 1.518(7) .
C24 C25 1.542(7) .
C24 C26 1.551(7) .
C25 H21 0.9800 .
C25 H22 0.9800 .
C25 H23 0.9800 .
C26 H24 0.9800 .
C26 H25 0.9800 .
C26 H26 0.9800 .
C27 H27 0.9800 .
C27 H28 0.9800 .
C27 H29 0.9800 .
C28 H30 0.9800 .
C28 H31 0.9800 .
C28 H32 0.9800 .
C29 C30 1.395(7) .
C29 C34 1.397(7) .
C29 C40 1.496(6) .
C30 C31 1.389(6) .
C30 H33 0.9500 .
C31 C32 1.412(7) .
C31 H34 0.9500 .
C32 C33 1.381(7) .
C32 C42 1.487(6) .
C33 C34 1.388(7) .
C33 H35 0.9500 .
C34 H36 0.9500 .
C35 C40 1.404(7) .
C35 C36 1.427(6) .
C36 C37 1.390(7) .
C36 C47 1.536(7) .
C37 C38 1.387(7) .
C37 H37 0.9500 .
C38 C39 1.383(7) .
C38 C51 1.518(7) .
C39 C40 1.377(7) .
C39 H38 0.9500 .
C41 C42 1.408(6) .
C41 C46 1.412(6) .
C42 C43 1.387(7) .
C43 C44 1.395(7) .
C43 H39 0.9500 .
C44 C45 1.393(7) .
C44 C56 1.505(7) .
C45 C46 1.396(7) .
C45 H40 0.9500 .
C46 C52 1.536(7) .
C47 C48 1.531(8) .
C47 C50 1.543(8) .
C47 C49 1.546(7) .
C48 H41 0.9800 .
C48 H42 0.9800 .
C48 H43 0.9800 .
C49 H44 0.9800 .
C49 H45 0.9800 .
C49 H46 0.9800 .
C50 H47 0.9800 .
C50 H48 0.9800 .
C50 H49 0.9800 .
C51 H50 0.9800 .
C51 H51 0.9800 .
C51 H52 0.9800 .
C52 C55 1.528(6) .
C52 C53 1.537(7) .
C52 C54 1.537(6) .
C53 H53 0.9800 .
C53 H54 0.9800 .
C53 H55 0.9800 .
C54 H56 0.9800 .
C54 H57 0.9800 .
C54 H58 0.9800 .
C55 H59 0.9800 .
C55 H60 0.9800 .
C55 H61 0.9800 .
C56 H62 0.9800 .
C56 H63 0.9800 .
C56 H64 0.9800 .
O5 C61 1.478(12) .
O5 C60 1.482(11) .
O5 C57 1.483(12) .
O5 C64 1.503(13) .
C57 C58 1.556(18) .
C58 C59 1.445(17) .
C59 C60 1.579(17) .
C61 C62 1.525(17) .
C62 C63 1.508(17) .
C63 C64 1.59(2) .
C65 C66 1.64(2) .
C66 C67 1.345(16) .
C66 C71 1.433(16) .
C67 C68 1.447(19) .
C68 C69 1.381(14) .
C69 C70 1.439(16) .
C70 C71 1.326(16) .
C72 C73 1.73(5) .
C73 C74 1.37(4) .
C73 C78 1.40(4) .
C74 C75 1.50(3) .
C75 C76 1.37(5) .
C76 C77 1.41(5) .
C77 C78 1.58(5) .
C79 C80 1.614(14) .
C80 C81 1.386(15) .
C81 C82 1.649(14) .
C82 C83 1.50(2) .

loop_
_geom_torsion_atom_site_label_1
_geom_torsion_atom_site_label_2
_geom_torsion_atom_site_label_3
_geom_torsion_atom_site_label_4
_geom_torsion
_geom_torsion_site_symmetry_1
_geom_torsion_site_symmetry_4
O3 Zr1 O1 C7 103.3(3) . .
O5 Zr1 O1 C7 -168.8(4) . .
C2 Zr1 O1 C7 -43.6(3) . .
C5 Zr1 O1 C7 10.8(4) . .
C6 Zr1 O1 C7 14.6(4) . .
C1 Zr1 O1 C7 -10.9(3) . .
O4 Zr2 O2 C13 -156.9(4) . .
C3 Zr2 O2 C13 99.0(4) 4 .
C3 Zr2 O2 C13 21.3(4) . .
C2 Zr2 O2 C13 98.7(4) 4 .
Zr2 Zr2 O2 C13 57.8(4) 4 .
O1 Zr1 O3 C35 -152.2(5) . .
O5 Zr1 O3 C35 128.5(5) . .
C2 Zr1 O3 C35 -55.4(6) . .
C5 Zr1 O3 C35 -26.9(5) . .
C6 Zr1 O3 C35 -61.7(5) . .
C1 Zr1 O3 C35 -79.6(5) . .
O2 Zr2 O4 C41 101.9(8) . .
C3 Zr2 O4 C41 -147.7(8) 4 .
C2 Zr2 O4 C41 -113.8(8) 4 .
Zr2 Zr2 O4 C41 -153.3(7) 4 .
O3 Zr1 C1 C6 34.7(3) . .
O1 Zr1 C1 C6 126.8(3) . .
O5 Zr1 C1 C6 164.2(2) . .
C2 Zr1 C1 C6 -122.3(4) . .
C5 Zr1 C1 C6 -32.7(2) . .
O3 Zr1 C1 C2 157.0(2) . .
O1 Zr1 C1 C2 -110.9(3) . .
O5 Zr1 C1 C2 -73.5(3) . .
C5 Zr1 C1 C2 89.6(3) . .
C6 Zr1 C1 C2 122.3(4) . .
O3 Zr1 C1 C12 -85.2(3) . .
O1 Zr1 C1 C12 6.9(3) . .
O5 Zr1 C1 C12 44.3(4) . .
C2 Zr1 C1 C12 117.8(4) . .
C5 Zr1 C1 C12 -152.6(3) . .
C6 Zr1 C1 C12 -119.9(4) . .
C6 C1 C2 C3 -43.3(5) . .
C12 C1 C2 C3 151.3(4) . .
Zr1 C1 C2 C3 -105.0(4) . .
C6 C1 C2 Zr1 61.7(3) . .
C12 C1 C2 Zr1 -103.7(4) . .
C6 C1 C2 Zr2 -108.2(4) . 4
C12 C1 C2 Zr2 86.3(5) . 4
Zr1 C1 C2 Zr2 -169.9(3) . 4
O3 Zr1 C2 C1 -39.7(4) . .
O1 Zr1 C2 C1 61.7(2) . .
O5 Zr1 C2 C1 135.6(2) . .
C5 Zr1 C2 C1 -71.4(2) . .
C6 Zr1 C2 C1 -32.3(2) . .
O3 Zr1 C2 C3 72.7(4) . .
O1 Zr1 C2 C3 174.1(3) . .
O5 Zr1 C2 C3 -112.0(3) . .
C5 Zr1 C2 C3 41.0(3) . .
C6 Zr1 C2 C3 80.1(3) . .
C1 Zr1 C2 C3 112.4(4) . .
O3 Zr1 C2 Zr2 117.4(5) . 4
O1 Zr1 C2 Zr2 -141.1(5) . 4
O5 Zr1 C2 Zr2 -67.2(6) . 4
C5 Zr1 C2 Zr2 85.8(5) . 4
C6 Zr1 C2 Zr2 124.9(6) . 4
C1 Zr1 C2 Zr2 157.1(7) . 4
C1 C2 C3 C4 42.6(5) . .
Zr1 C2 C3 C4 -38.9(4) . .
Zr2 C2 C3 C4 159.4(4) 4 .
C1 C2 C3 Zr2 -116.7(4) . 4
Zr1 C2 C3 Zr2 161.78(17) . 4
C1 C2 C3 Zr2 143.5(3) . .
Zr1 C2 C3 Zr2 62.0(3) . .
Zr2 C2 C3 Zr2 -99.81(19) 4 .
O2 Zr2 C3 C4 -49.3(3) . .
C3 Zr2 C3 C4 -159.2(2) 4 .
C2 Zr2 C3 C4 166.7(3) 4 .
Zr2 Zr2 C3 C4 -151.9(4) 4 .
O2 Zr2 C3 C2 -164.8(3) . .
C3 Zr2 C3 C2 85.3(3) 4 .
C2 Zr2 C3 C2 51.2(3) 4 .
Zr2 Zr2 C3 C2 92.5(3) 4 .
O2 Zr2 C3 Zr2 102.69(16) . 4
C3 Zr2 C3 Zr2 -7.2(2) 4 4
C2 Zr2 C3 Zr2 -41.32(16) 4 4
C2 C3 C4 C5 1.9(5) . .
Zr2 C3 C4 C5 138.5(5) 4 .
Zr2 C3 C4 C5 -106.3(3) . .
C2 C3 C4 C14 -173.8(4) . .
Zr2 C3 C4 C14 -37.3(8) 4 .
Zr2 C3 C4 C14 78.0(4) . .
C3 C4 C5 C6 -44.1(5) . .
C14 C4 C5 C6 131.7(4) . .
C3 C4 C5 Zr1 35.2(4) . .
C14 C4 C5 Zr1 -148.9(3) . .
O3 Zr1 C5 C4 156.6(3) . .
O1 Zr1 C5 C4 -103.3(3) . .
O5 Zr1 C5 C4 75.7(5) . .
C2 Zr1 C5 C4 -40.1(3) . .
C6 Zr1 C5 C4 -110.0(4) . .
C1 Zr1 C5 C4 -79.5(3) . .
O3 Zr1 C5 C6 -93.3(3) . .
O1 Zr1 C5 C6 6.7(3) . .
O5 Zr1 C5 C6 -174.3(3) . .
C2 Zr1 C5 C6 69.9(3) . .
C1 Zr1 C5 C6 30.5(2) . .
C2 C1 C6 C5 -0.1(6) . .
C12 C1 C6 C5 165.1(4) . .
Zr1 C1 C6 C5 60.1(4) . .
C2 C1 C6 Zr1 -60.2(3) . .
C12 C1 C6 Zr1 105.0(4) . .
C4 C5 C6 C1 43.8(6) . .
Zr1 C5 C6 C1 -60.9(4) . .
C4 C5 C6 Zr1 104.7(4) . .
O3 Zr1 C6 C1 -149.3(3) . .
O1 Zr1 C6 C1 -48.8(3) . .
O5 Zr1 C6 C1 -67.7(8) . .
C2 Zr1 C6 C1 34.8(2) . .
C5 Zr1 C6 C1 125.8(4) . .
O3 Zr1 C6 C5 84.9(3) . .
O1 Zr1 C6 C5 -174.5(3) . .
O5 Zr1 C6 C5 166.5(7) . .
C2 Zr1 C6 C5 -91.0(3) . .
C1 Zr1 C6 C5 -125.8(4) . .
Zr1 O1 C7 C12 12.9(6) . .
Zr1 O1 C7 C8 -168.6(3) . .
O1 C7 C8 C9 -176.4(4) . .
C12 C7 C8 C9 2.1(7) . .
O1 C7 C8 C19 2.5(7) . .
C12 C7 C8 C19 -179.0(4) . .
C7 C8 C9 C10 1.2(7) . .
C19 C8 C9 C10 -177.7(5) . .
C8 C9 C10 C11 -2.5(8) . .
C8 C9 C10 C23 177.0(5) . .
C9 C10 C11 C12 0.4(7) . .
C23 C10 C11 C12 -179.0(4) . .
C10 C11 C12 C7 2.8(7) . .
C10 C11 C12 C1 -178.9(4) . .
O1 C7 C12 C11 174.4(4) . .
C8 C7 C12 C11 -4.2(7) . .
O1 C7 C12 C1 -4.1(6) . .
C8 C7 C12 C1 177.3(4) . .
C6 C1 C12 C11 94.2(6) . .
C2 C1 C12 C11 -101.8(5) . .
Zr1 C1 C12 C11 178.0(4) . .
C6 C1 C12 C7 -87.4(5) . .
C2 C1 C12 C7 76.6(5) . .
Zr1 C1 C12 C7 -3.6(4) . .
Zr2 O2 C13 C14 2.7(6) . .
Zr2 O2 C13 C18 179.6(3) . .
O2 C13 C14 C15 177.1(4) . .
C18 C13 C14 C15 0.3(7) . .
O2 C13 C14 C4 -1.6(6) . .
C18 C13 C14 C4 -178.4(4) . .
C3 C4 C14 C15 124.8(5) . .
C5 C4 C14 C15 -50.7(6) . .
C3 C4 C14 C13 -56.5(6) . .
C5 C4 C14 C13 128.0(5) . .
C13 C14 C15 C16 1.3(7) . .
C4 C14 C15 C16 179.9(4) . .
C14 C15 C16 C17 -1.4(7) . .
C14 C15 C16 C28 179.6(5) . .
C15 C16 C17 C18 0.0(8) . .
C28 C16 C17 C18 178.9(5) . .
C16 C17 C18 C13 1.5(7) . .
C16 C17 C18 C24 -177.4(5) . .
O2 C13 C18 C17 -178.3(4) . .
C14 C13 C18 C17 -1.6(7) . .
O2 C13 C18 C24 0.6(7) . .
C14 C13 C18 C24 177.3(4) . .
C9 C8 C19 C21 -2.8(7) . .
C7 C8 C19 C21 178.5(5) . .
C9 C8 C19 C20 116.8(5) . .
C7 C8 C19 C20 -62.0(6) . .
C9 C8 C19 C22 -121.6(5) . .
C7 C8 C19 C22 59.6(6) . .
C17 C18 C24 C27 -1.0(7) . .
C13 C18 C24 C27 -179.9(4) . .
C17 C18 C24 C25 -121.0(5) . .
C13 C18 C24 C25 60.1(6) . .
C17 C18 C24 C26 118.8(5) . .
C13 C18 C24 C26 -60.1(6) . .
C34 C29 C30 C31 0.8(7) . .
C40 C29 C30 C31 178.7(4) . .
C29 C30 C31 C32 0.6(7) . .
C30 C31 C32 C33 -2.1(7) . .
C30 C31 C32 C42 -178.9(4) . .
C31 C32 C33 C34 2.2(7) . .
C42 C32 C33 C34 179.0(5) . .
C32 C33 C34 C29 -0.8(8) . .
C30 C29 C34 C33 -0.7(7) . .
C40 C29 C34 C33 -178.7(5) . .
Zr1 O3 C35 C40 -48.0(7) . .
Zr1 O3 C35 C36 133.0(4) . .
O3 C35 C36 C37 -176.6(4) . .
C40 C35 C36 C37 4.3(7) . .
O3 C35 C36 C47 6.6(7) . .
C40 C35 C36 C47 -172.5(4) . .
C35 C36 C37 C38 -0.2(7) . .
C47 C36 C37 C38 176.6(5) . .
C36 C37 C38 C39 -3.0(8) . .
C36 C37 C38 C51 178.9(5) . .
C37 C38 C39 C40 2.1(8) . .
C51 C38 C39 C40 -179.9(5) . .
C38 C39 C40 C35 2.0(8) . .
C38 C39 C40 C29 -174.5(5) . .
O3 C35 C40 C39 175.6(4) . .
C36 C35 C40 C39 -5.3(7) . .
O3 C35 C40 C29 -7.8(7) . .
C36 C35 C40 C29 171.2(4) . .
C30 C29 C40 C39 -61.8(7) . .
C34 C29 C40 C39 116.1(6) . .
C30 C29 C40 C35 121.7(5) . .
C34 C29 C40 C35 -60.5(6) . .
Zr2 O4 C41 C42 -2.5(10) . .
Zr2 O4 C41 C46 175.9(6) . .
O4 C41 C42 C43 169.2(4) . .
C46 C41 C42 C43 -9.3(7) . .
O4 C41 C42 C32 -12.9(7) . .
C46 C41 C42 C32 168.6(4) . .
C33 C32 C42 C43 -45.6(7) . .
C31 C32 C42 C43 131.1(5) . .
C33 C32 C42 C41 136.5(5) . .
C31 C32 C42 C41 -46.8(7) . .
C41 C42 C43 C44 2.4(8) . .
C32 C42 C43 C44 -175.5(5) . .
C42 C43 C44 C45 4.3(8) . .
C42 C43 C44 C56 -177.5(5) . .
C43 C44 C45 C46 -4.6(8) . .
C56 C44 C45 C46 177.2(5) . .
C44 C45 C46 C41 -1.8(8) . .
C44 C45 C46 C52 174.1(5) . .
O4 C41 C46 C45 -169.6(4) . .
C42 C41 C46 C45 8.8(7) . .
O4 C41 C46 C52 14.5(7) . .
C42 C41 C46 C52 -167.0(4) . .
C37 C36 C47 C48 124.1(5) . .
C35 C36 C47 C48 -59.3(6) . .
C37 C36 C47 C50 -113.8(5) . .
C35 C36 C47 C50 62.8(6) . .
C37 C36 C47 C49 4.5(7) . .
C35 C36 C47 C49 -178.8(5) . .
C45 C46 C52 C55 -2.1(6) . .
C41 C46 C52 C55 173.6(4) . .
C45 C46 C52 C53 -120.8(5) . .
C41 C46 C52 C53 54.8(6) . .
C45 C46 C52 C54 118.1(5) . .
C41 C46 C52 C54 -66.2(6) . .
O3 Zr1 O5 C61 49.7(8) . .
O1 Zr1 O5 C61 -51.0(7) . .
C2 Zr1 O5 C61 -127.8(7) . .
C5 Zr1 O5 C61 129.8(8) . .
C6 Zr1 O5 C61 -31.7(12) . .
C1 Zr1 O5 C61 -86.5(8) . .
O3 Zr1 O5 C60 -150.3(8) . .
O1 Zr1 O5 C60 109.0(8) . .
C2 Zr1 O5 C60 32.3(8) . .
C5 Zr1 O5 C60 -70.2(8) . .
C6 Zr1 O5 C60 128.3(10) . .
C1 Zr1 O5 C60 73.5(8) . .
O3 Zr1 O5 C57 31.2(7) . .
O1 Zr1 O5 C57 -69.5(7) . .
C2 Zr1 O5 C57 -146.2(7) . .
C5 Zr1 O5 C57 111.3(7) . .
C6 Zr1 O5 C57 -50.2(11) . .
C1 Zr1 O5 C57 -104.9(7) . .
O3 Zr1 O5 C64 -169.7(9) . .
O1 Zr1 O5 C64 89.6(9) . .
C2 Zr1 O5 C64 12.8(9) . .
C5 Zr1 O5 C64 -89.6(9) . .
C6 Zr1 O5 C64 108.9(11) . .
C1 Zr1 O5 C64 54.1(9) . .
C61 O5 C57 C58 51(3) . .
C60 O5 C57 C58 -21.7(15) . .
C64 O5 C57 C58 -5.3(15) . .
Zr1 O5 C57 C58 156.9(7) . .
O5 C57 C58 C59 27.3(14) . .
C57 C58 C59 C60 -23.1(14) . .
C61 O5 C60 C59 -7.2(15) . .
C57 O5 C60 C59 9.3(16) . .
C64 O5 C60 C59 -73(3) . .
Zr1 O5 C60 C59 -169.2(7) . .
C58 C59 C60 O5 8.7(14) . .
C60 O5 C61 C62 35.1(15) . .
C57 O5 C61 C62 -78(3) . .
C64 O5 C61 C62 49.4(14) . .
Zr1 O5 C61 C62 -161.5(7) . .
O5 C61 C62 C63 -33.6(13) . .
C61 C62 C63 C64 5.7(14) . .
C61 O5 C64 C63 -44.9(15) . .
C60 O5 C64 C63 73(3) . .
C57 O5 C64 C63 -31.0(16) . .
Zr1 O5 C64 C63 168.9(8) . .
C62 C63 C64 O5 23.6(14) . .
C71 C66 C67 C68 2.3(16) . .
C65 C66 C67 C68 -178.0(10) . .
C66 C67 C68 C69 0.1(17) . .
C67 C68 C69 C70 -3.4(15) . .
C68 C69 C70 C71 4.5(16) . .
C69 C70 C71 C66 -2.1(16) . .
C67 C66 C71 C70 -1.3(14) . .
C65 C66 C71 C70 179.1(10) . .
C78 C73 C74 C75 0(3) . .
C72 C73 C74 C75 176.5(19) . .
C73 C74 C75 C76 4(4) . .
C74 C75 C76 C77 -7(5) . .
C75 C76 C77 C78 5(4) . .
C74 C73 C78 C77 -1(2) . .
C72 C73 C78 C77 -177.7(15) . .
C76 C77 C78 C73 -1.3(19) . .
C79 C80 C81 C82 173.0(12) . .
C80 C81 C82 C83 52(2) . .
